data_4110116
loop_
_publ_author_name
'Wei Zeng'
'Sherry R. Chemler'

_publ_contact_author_address
;
Department of Chemistry
State University of New York at Buffalo
Buffalo, NY
14260-3000, USA
;
_publ_contact_author_email mpitak@buffalo.edu
_publ_contact_author_name 'Shao-Liang Zheng'
_publ_contact_author_phone (716)645-6800x2233
_publ_section_title
;
 Copper(II)-Catalyzed Enantioselective Intramolecular Carboamination of
 Alkenes
;
_journal_name_full 'Journal of the American Chemical Society'
_journal_page_first 12948
_journal_page_last 12949
_journal_paper_doi 10.1021/ja0762240
_journal_volume 129
_journal_year 2007
_chemical_absolute_configuration ad
_chemical_formula_moiety 'C17 H23 N O2 S'
_chemical_formula_sum 'C17 H23 N O2 S'
_chemical_formula_weight 305.42
_chemical_name_common sulfonamide2
_chemical_name_systematic
; 
 ? 
;
_space_group_IT_number 19
_symmetry_cell_setting orthorhombic
_symmetry_space_group_name_Hall 'P 2ac 2ab'
_symmetry_space_group_name_H-M 'P 21 21 21'
_atom_sites_solution_hydrogens geom
_atom_sites_solution_primary direct
_atom_sites_solution_secondary difmap
_audit_creation_method SHELXL-97
_cell_angle_alpha 90.00
_cell_angle_beta 90.00
_cell_angle_gamma 90.00
_cell_formula_units_Z 4
_cell_length_a 9.2609(12)
_cell_length_b 10.9845(14)
_cell_length_c 15.0837(19)
_cell_measurement_reflns_used 668
_cell_measurement_temperature 90(1)
_cell_measurement_theta_max 25
_cell_measurement_theta_min 2.5
_cell_volume 1534.4(3)
_computing_cell_refinement 'Bruker Saint v7.23A (Bruker, 2005)'
_computing_data_collection 'APEX2 (Bruker, 2004)'
_computing_data_reduction 'Bruker Saint v7.23A (Bruker, 2005)'
_computing_molecular_graphics 'Bruker SHELXTL'
_computing_publication_material 'Bruker SHELXTL'
_computing_structure_refinement 'SHELXL-97 (Sheldrick, 1997)'
_computing_structure_solution 'SHELXS-97 (Sheldrick, 1997)'
_diffrn_ambient_temperature 90(1)
_diffrn_detector_area_resol_mean 8.33
_diffrn_measured_fraction_theta_full 0.998
_diffrn_measured_fraction_theta_max 0.998
_diffrn_measurement_device_type 'Bruker SMART APEX2'
_diffrn_measurement_method \wand\f-scans
_diffrn_radiation_monochromator graphite
_diffrn_radiation_probe x-ray
_diffrn_radiation_type MoK\a
_diffrn_radiation_wavelength 0.71073
_diffrn_reflns_av_R_equivalents 0.0423
_diffrn_reflns_av_sigmaI/netI 0.0216
_diffrn_reflns_limit_h_max 13
_diffrn_reflns_limit_h_min -13
_diffrn_reflns_limit_k_max 15
_diffrn_reflns_limit_k_min -15
_diffrn_reflns_limit_l_max 21
_diffrn_reflns_limit_l_min -21
_diffrn_reflns_number 33478
_diffrn_reflns_theta_full 30.13
_diffrn_reflns_theta_max 30.13
_diffrn_reflns_theta_min 2.58
_diffrn_source rotating-anode
_diffrn_source_type 'RIGAKU RU-2000BEH'
_exptl_absorpt_coefficient_mu 0.215
_exptl_absorpt_correction_T_max 0.9582
_exptl_absorpt_correction_T_min 0.8816
_exptl_absorpt_correction_type multi-scan
_exptl_absorpt_process_details 'SADABS 2004/1 (Bruker, 2004)'
_exptl_crystal_colour colorless
_exptl_crystal_density_diffrn 1.322
_exptl_crystal_description block
_exptl_crystal_F_000 656
_exptl_crystal_size_max 0.60
_exptl_crystal_size_mid 0.20
_exptl_crystal_size_min 0.20
_refine_diff_density_max 0.358
_refine_diff_density_min -0.296
_refine_diff_density_rms 0.043
_refine_ls_abs_structure_details 'Flack H D (1983), Acta Cryst. A39, 876-881'
_refine_ls_abs_structure_Flack -0.02(4)
_refine_ls_extinction_method none
_refine_ls_goodness_of_fit_ref 1.083
_refine_ls_hydrogen_treatment constr
_refine_ls_matrix_type full
_refine_ls_number_parameters 191
_refine_ls_number_reflns 4535
_refine_ls_number_restraints 0
_refine_ls_restrained_S_all 1.083
_refine_ls_R_factor_all 0.0249
_refine_ls_R_factor_gt 0.0245
_refine_ls_shift/su_max 0.017
_refine_ls_shift/su_mean 0.000
_refine_ls_structure_factor_coef Fsqd
_refine_ls_weighting_details 'calc w=1/[\s^2^(Fo^2^)+(0.0427P)^2^+0.2285P] where P=(Fo^2^+2Fc^2^)/3'
_refine_ls_weighting_scheme calc
_refine_ls_wR_factor_gt 0.0703
_refine_ls_wR_factor_ref 0.0708
_reflns_number_gt 4461
_reflns_number_total 4535
_reflns_threshold_expression >2sigma(I)
_cod_data_source_file ja0762240si20070816_095654.cif
_cod_data_source_block sulfonamide2g
_cod_original_sg_symbol_Hall P2ac2ab
_cod_database_code 4110116

loop_
_symmetry_equiv_pos_as_xyz
'x, y, z'
'-x+1/2, -y, z+1/2'
'-x, y+1/2, -z+1/2'
'x+1/2, -y+1/2, -z'

loop_
_atom_site_label
_atom_site_type_symbol
_atom_site_fract_x
_atom_site_fract_y
_atom_site_fract_z
_atom_site_U_iso_or_equiv
_atom_site_adp_type
_atom_site_occupancy
_atom_site_symmetry_multiplicity
_atom_site_calc_flag
_atom_site_refinement_flags
S1 S 0.14243(2) 0.40796(2) 0.013931(15) 0.01426(6) Uani 1 1 d .
O1 O 0.00123(8) 0.45357(7) -0.00941(5) 0.02184(15) Uani 1 1 d .
O2 O 0.26169(9) 0.49124(7) 0.00371(5) 0.02130(15) Uani 1 1 d .
N1 N 0.18466(9) 0.28269(7) -0.03653(5) 0.01388(15) Uani 1 1 d .
C1 C 0.22264(11) 0.28655(9) -0.13201(7) 0.01633(17) Uani 1 1 d .
H1A H 0.3273 0.2725 -0.1406 0.020 Uiso 1 1 calc R
H1B H 0.1967 0.3663 -0.1582 0.020 Uiso 1 1 calc R
C2 C 0.13337(11) 0.18322(8) -0.17441(6) 0.01383(16) Uani 1 1 d .
C3 C 0.11273(10) 0.09568(9) -0.09535(6) 0.01514(16) Uani 1 1 d .
H3A H 0.0292 0.0411 -0.1053 0.018 Uiso 1 1 calc R
H3B H 0.2002 0.0455 -0.0859 0.018 Uiso 1 1 calc R
C4 C 0.08602(10) 0.17902(8) -0.01662(6) 0.01333(16) Uani 1 1 d .
H4A H -0.0166 0.2074 -0.0164 0.016 Uiso 1 1 calc R
C5 C 0.12672(11) 0.13027(8) 0.07380(6) 0.01458(16) Uani 1 1 d .
H5A H 0.0583 0.0650 0.0907 0.017 Uiso 1 1 calc R
H5B H 0.2246 0.0942 0.0709 0.017 Uiso 1 1 calc R
C6 C 0.12458(10) 0.22868(8) 0.14382(6) 0.01346(16) Uani 1 1 d .
C7 C 0.13425(10) 0.35261(8) 0.12373(6) 0.01374(16) Uani 1 1 d .
C8 C 0.13667(11) 0.44038(9) 0.19064(7) 0.01721(17) Uani 1 1 d .
H8A H 0.1423 0.5243 0.1758 0.021 Uiso 1 1 calc R
C9 C 0.13088(11) 0.40504(9) 0.27865(7) 0.01822(17) Uani 1 1 d .
H9A H 0.1336 0.4649 0.3241 0.022 Uiso 1 1 calc R
C10 C 0.12113(10) 0.28198(9) 0.30121(6) 0.01690(17) Uani 1 1 d .
C11 C 0.11699(10) 0.19663(9) 0.23334(6) 0.01533(17) Uani 1 1 d .
H11A H 0.1086 0.1130 0.2484 0.018 Uiso 1 1 calc R
C12 C -0.01269(10) 0.23242(9) -0.20676(6) 0.01630(17) Uani 1 1 d .
H12A H -0.0768 0.1631 -0.2212 0.020 Uiso 1 1 calc R
H12B H -0.0585 0.2795 -0.1584 0.020 Uiso 1 1 calc R
C13 C 0.00213(12) 0.31392(10) -0.28847(7) 0.01977(19) Uani 1 1 d .
H13A H -0.0951 0.3381 -0.3092 0.024 Uiso 1 1 calc R
H13B H 0.0553 0.3888 -0.2721 0.024 Uiso 1 1 calc R
C14 C 0.08196(14) 0.24936(11) -0.36363(7) 0.0247(2) Uani 1 1 d .
H14A H 0.0231 0.1802 -0.3851 0.030 Uiso 1 1 calc R
H14B H 0.0958 0.3066 -0.4136 0.030 Uiso 1 1 calc R
C15 C 0.22840(13) 0.20263(10) -0.33257(8) 0.0231(2) Uani 1 1 d .
H15A H 0.2916 0.2726 -0.3183 0.028 Uiso 1 1 calc R
H15B H 0.2744 0.1559 -0.3811 0.028 Uiso 1 1 calc R
C16 C 0.21382(12) 0.12122(9) -0.25071(7) 0.01951(19) Uani 1 1 d .
H16A H 0.3114 0.0976 -0.2302 0.023 Uiso 1 1 calc R
H16C H 0.1617 0.0460 -0.2674 0.023 Uiso 1 1 calc R
C17 C 0.11740(12) 0.24328(11) 0.39692(7) 0.0234(2) Uani 1 1 d .
H17D H 0.1139 0.1542 0.4004 0.035 Uiso 1 1 calc R
H17A H 0.0316 0.2775 0.4256 0.035 Uiso 1 1 calc R
H17B H 0.2043 0.2729 0.4271 0.035 Uiso 1 1 calc R

loop_
_atom_site_aniso_label
_atom_site_aniso_U_11
_atom_site_aniso_U_22
_atom_site_aniso_U_33
_atom_site_aniso_U_23
_atom_site_aniso_U_13
_atom_site_aniso_U_12
S1 0.01577(10) 0.00948(9) 0.01753(10) 0.00075(7) -0.00065(8) -0.00037(7)
O1 0.0221(3) 0.0179(3) 0.0255(4) 0.0007(3) -0.0044(3) 0.0071(3)
O2 0.0258(4) 0.0144(3) 0.0238(4) 0.0008(3) 0.0016(3) -0.0079(3)
N1 0.0148(3) 0.0105(3) 0.0164(4) 0.0003(3) 0.0007(3) -0.0017(3)
C1 0.0148(4) 0.0174(4) 0.0168(4) -0.0002(3) 0.0014(3) -0.0039(3)
C2 0.0126(4) 0.0128(4) 0.0161(4) -0.0004(3) 0.0013(3) -0.0006(3)
C3 0.0178(4) 0.0121(4) 0.0155(4) -0.0006(3) 0.0007(3) -0.0011(3)
C4 0.0137(4) 0.0101(3) 0.0162(4) 0.0005(3) 0.0001(3) -0.0020(3)
C5 0.0182(4) 0.0105(3) 0.0151(4) 0.0000(3) -0.0009(3) -0.0009(3)
C6 0.0118(4) 0.0121(4) 0.0165(4) -0.0001(3) -0.0015(3) -0.0007(3)
C7 0.0129(4) 0.0120(4) 0.0164(4) 0.0002(3) -0.0003(3) 0.0000(3)
C8 0.0166(4) 0.0129(4) 0.0222(4) -0.0021(3) 0.0015(4) -0.0008(3)
C9 0.0170(4) 0.0179(4) 0.0198(4) -0.0054(3) 0.0012(3) -0.0017(4)
C10 0.0140(4) 0.0198(4) 0.0169(4) -0.0015(3) -0.0004(3) -0.0011(4)
C11 0.0147(4) 0.0143(4) 0.0170(4) 0.0011(3) -0.0012(3) -0.0017(3)
C12 0.0131(4) 0.0196(4) 0.0161(4) 0.0015(3) -0.0003(3) -0.0009(3)
C13 0.0200(4) 0.0218(5) 0.0175(4) 0.0026(4) -0.0008(4) 0.0003(4)
C14 0.0346(6) 0.0244(5) 0.0150(4) 0.0015(4) 0.0019(4) -0.0023(4)
C15 0.0287(5) 0.0194(4) 0.0213(5) -0.0016(4) 0.0112(4) -0.0004(4)
C16 0.0220(4) 0.0159(4) 0.0207(5) -0.0015(3) 0.0068(4) 0.0011(4)
C17 0.0275(6) 0.0273(5) 0.0153(4) -0.0010(4) -0.0007(4) -0.0036(4)

loop_
_atom_type_symbol
_atom_type_description
_atom_type_scat_dispersion_real
_atom_type_scat_dispersion_imag
_atom_type_scat_source
C C 0.0033 0.0016 'International Tables Vol C Tables 4.2.6.8 and 6.1.1.4'
H H 0.0000 0.0000 'International Tables Vol C Tables 4.2.6.8 and 6.1.1.4'
N N 0.0061 0.0033 'International Tables Vol C Tables 4.2.6.8 and 6.1.1.4'
O O 0.0106 0.0060 'International Tables Vol C Tables 4.2.6.8 and 6.1.1.4'
S S 0.1246 0.1234 'International Tables Vol C Tables 4.2.6.8 and 6.1.1.4'

loop_
_geom_angle_atom_site_label_1
_geom_angle_atom_site_label_2
_geom_angle_atom_site_label_3
_geom_angle
O2 S1 O1 116.57(5)
O2 S1 N1 107.67(5)
O1 S1 N1 113.49(5)
O2 S1 C7 110.58(5)
O1 S1 C7 108.02(5)
N1 S1 C7 99.12(4)
C1 N1 C4 111.28(7)
C1 N1 S1 119.28(7)
C4 N1 S1 113.97(6)
N1 C1 C2 104.74(8)
N1 C1 H1A 110.8
C2 C1 H1A 110.8
N1 C1 H1B 110.8
C2 C1 H1B 110.8
H1A C1 H1B 108.9
C16 C2 C12 110.25(8)
C16 C2 C1 112.22(8)
C12 C2 C1 110.16(8)
C16 C2 C3 111.35(8)
C12 C2 C3 110.82(8)
C1 C2 C3 101.79(8)
C4 C3 C2 104.40(8)
C4 C3 H3A 110.9
C2 C3 H3A 110.9
C4 C3 H3B 110.9
C2 C3 H3B 110.9
H3A C3 H3B 108.9
N1 C4 C5 107.42(7)
N1 C4 C3 101.71(7)
C5 C4 C3 116.79(8)
N1 C4 H4A 110.2
C5 C4 H4A 110.2
C3 C4 H4A 110.2
C6 C5 C4 111.93(7)
C6 C5 H5A 109.2
C4 C5 H5A 109.2
C6 C5 H5B 109.2
C4 C5 H5B 109.2
H5A C5 H5B 107.9
C11 C6 C7 117.27(8)
C11 C6 C5 119.72(8)
C7 C6 C5 122.97(8)
C8 C7 C6 121.13(9)
C8 C7 S1 116.08(7)
C6 C7 S1 122.79(7)
C9 C8 C7 119.95(9)
C9 C8 H8A 120.0
C7 C8 H8A 120.0
C8 C9 C10 120.50(9)
C8 C9 H9A 119.8
C10 C9 H9A 119.8
C11 C10 C9 118.39(9)
C11 C10 C17 121.05(9)
C9 C10 C17 120.56(9)
C10 C11 C6 122.75(9)
C10 C11 H11A 118.6
C6 C11 H11A 118.6
C13 C12 C2 112.51(8)
C13 C12 H12A 109.1
C2 C12 H12A 109.1
C13 C12 H12B 109.1
C2 C12 H12B 109.1
H12A C12 H12B 107.8
C14 C13 C12 111.69(9)
C14 C13 H13A 109.3
C12 C13 H13A 109.3
C14 C13 H13B 109.3
C12 C13 H13B 109.3
H13A C13 H13B 107.9
C15 C14 C13 111.03(9)
C15 C14 H14A 109.4
C13 C14 H14A 109.4
C15 C14 H14B 109.4
C13 C14 H14B 109.4
H14A C14 H14B 108.0
C14 C15 C16 111.49(9)
C14 C15 H15A 109.3
C16 C15 H15A 109.3
C14 C15 H15B 109.3
C16 C15 H15B 109.3
H15A C15 H15B 108.0
C15 C16 C2 112.93(8)
C15 C16 H16A 109.0
C2 C16 H16A 109.0
C15 C16 H16C 109.0
C2 C16 H16C 109.0
H16A C16 H16C 107.8
C10 C17 H17D 109.5
C10 C17 H17A 109.5
H17D C17 H17A 109.5
C10 C17 H17B 109.5
H17D C17 H17B 109.5
H17A C17 H17B 109.5

loop_
_geom_bond_atom_site_label_1
_geom_bond_atom_site_label_2
_geom_bond_distance
S1 O2 1.4423(8)
S1 O1 1.4439(8)
S1 N1 1.6204(9)
S1 C7 1.7659(10)
N1 C1 1.4830(13)
N1 C4 1.4905(12)
C1 C2 1.5430(13)
C1 H1A 0.9900
C1 H1B 0.9900
C2 C16 1.5308(13)
C2 C12 1.5362(14)
C2 C3 1.5437(13)
C3 C4 1.5197(13)
C3 H3A 0.9900
C3 H3B 0.9900
C4 C5 1.5130(13)
C4 H4A 1.0000
C5 C6 1.5114(13)
C5 H5A 0.9900
C5 H5B 0.9900
C6 C11 1.3971(13)
C6 C7 1.3976(12)
C7 C8 1.3959(13)
C8 C9 1.3842(14)
C8 H8A 0.9500
C9 C10 1.3969(14)
C9 H9A 0.9500
C10 C11 1.3887(13)
C10 C17 1.5053(14)
C11 H11A 0.9500
C12 C13 1.5295(13)
C12 H12A 0.9900
C12 H12B 0.9900
C13 C14 1.5279(15)
C13 H13A 0.9900
C13 H13B 0.9900
C14 C15 1.5238(18)
C14 H14A 0.9900
C14 H14B 0.9900
C15 C16 1.5305(15)
C15 H15A 0.9900
C15 H15B 0.9900
C16 H16A 0.9900
C16 H16C 0.9900
C17 H17D 0.9800
C17 H17A 0.9800
C17 H17B 0.9800

loop_
_geom_torsion_atom_site_label_1
_geom_torsion_atom_site_label_2
_geom_torsion_atom_site_label_3
_geom_torsion_atom_site_label_4
_geom_torsion
O2 S1 N1 C1 -57.05(8)
O1 S1 N1 C1 73.52(8)
C7 S1 N1 C1 -172.19(7)
O2 S1 N1 C4 168.15(6)
O1 S1 N1 C4 -61.28(8)
C7 S1 N1 C4 53.01(7)
C4 N1 C1 C2 3.79(10)
S1 N1 C1 C2 -132.12(7)
N1 C1 C2 C16 -145.36(8)
N1 C1 C2 C12 91.39(9)
N1 C1 C2 C3 -26.22(9)
C16 C2 C3 C4 159.35(8)
C12 C2 C3 C4 -77.54(9)
C1 C2 C3 C4 39.59(9)
C1 N1 C4 C5 143.83(8)
S1 N1 C4 C5 -77.79(8)
C1 N1 C4 C3 20.64(9)
S1 N1 C4 C3 159.02(6)
C2 C3 C4 N1 -36.95(9)
C2 C3 C4 C5 -153.52(8)
N1 C4 C5 C6 54.86(10)
C3 C4 C5 C6 168.24(8)
C4 C5 C6 C11 161.21(8)
C4 C5 C6 C7 -20.77(13)
C11 C6 C7 C8 0.20(14)
C5 C6 C7 C8 -177.86(9)
C11 C6 C7 S1 -179.21(7)
C5 C6 C7 S1 2.73(14)
O2 S1 C7 C8 51.15(9)
O1 S1 C7 C8 -77.50(9)
N1 S1 C7 C8 164.02(8)
O2 S1 C7 C6 -129.42(9)
O1 S1 C7 C6 101.93(9)
N1 S1 C7 C6 -16.54(9)
C6 C7 C8 C9 0.65(15)
S1 C7 C8 C9 -179.90(8)
C7 C8 C9 C10 -0.65(15)
C8 C9 C10 C11 -0.19(15)
C8 C9 C10 C17 178.95(9)
C9 C10 C11 C6 1.10(15)
C17 C10 C11 C6 -178.04(9)
C7 C6 C11 C10 -1.09(14)
C5 C6 C11 C10 177.04(9)
C16 C2 C12 C13 -52.99(11)
C1 C2 C12 C13 71.40(10)
C3 C2 C12 C13 -176.73(8)
C2 C12 C13 C14 54.77(12)
C12 C13 C14 C15 -54.98(12)
C13 C14 C15 C16 54.73(12)
C14 C15 C16 C2 -54.75(12)
C12 C2 C16 C15 53.08(11)
C1 C2 C16 C15 -70.12(12)
C3 C2 C16 C15 176.52(9)
